data_1100055
loop_
_publ_author_name
'Zhang, Y'
'Liang, J'
'Chen, X'
'He, M'
'Xu, T'

_publ_section_title
;
A structural study of Ca~3~La~3~(BO~3~)~5~
;
_journal_name_full 'Journal of Alloys and Compounds'
_journal_page_first 96
_journal_page_last 99
_journal_paper_doi 10.1016/S0925-8388(01)01405-0
_journal_volume 327
_journal_year 2001
_chemical_formula_structural 'Ca3 La3 B5 O15'
_chemical_formula_sum 'B5 Ca3 La3 O15'
_chemical_name_systematic
;
Calcium Lanthanum Boron Oxide (3/3/5/15)
;
_space_group_IT_number 186
_symmetry_cell_setting hexagonal
_symmetry_Int_Tables_number 186
_symmetry_space_group_name_Hall 'P 6c -2c'
_symmetry_space_group_name_H-M 'P 63 m c'
_cell_angle_alpha 90
_cell_angle_beta 90
_cell_angle_gamma 120
_cell_formula_units_Z 2
_cell_length_a 10.5319(3)
_cell_length_b 10.5319(3)
_cell_length_c 6.4077(1)
_cell_volume 615.53
_refine_ls_R_factor_all 0.08
_cod_database_code 1100055

loop_
_symmetry_equiv_pos_as_xyz
x,y,z
-y,x-y,z
-x+y,-x,z
-x,-y,1/2+z
y,-x+y,1/2+z
x-y,x,1/2+z
-y,-x,z
-x+y,y,z
x,x-y,z
y,x,1/2+z
x-y,-y,1/2+z
-x,-x+y,1/2+z

loop_
_atom_site_label
_atom_site_type_symbol
_atom_site_symmetry_multiplicity
_atom_site_Wyckoff_symbol
_atom_site_fract_x
_atom_site_fract_y
_atom_site_fract_z
_atom_site_occupancy
_atom_site_attached_hydrogens
_atom_site_calc_flag
B1 B3+ 2 a 0. 0. 0.7520(4) 1. 0 d
B2 B3+ 2 b 0.3333 0.6667 0.3933(6) 1. 0 d
B3 B3+ 6 c 0.8033(6) -0.8033(6) 0.4614(8) 1. 0 d
Ca1 Ca2+ 6 c 0.5271(1) -0.5271(1) 0.2366(5) 1. 0 d
La1 La3+ 6 c 0.8440(1) -0.8440(1) -0.0826(2) 1. 0 d
O1 O2- 12 d 0.3738(4) 0.0668(4) 0.5516(9) 1. 0 d
O2 O2- 6 c 0.9269(2) -0.9269(3) 0.2566(4) 1. 0 d
O3 O2- 6 c 0.4087(2) -0.4087(2) 0.3993(9) 1. 0 d
O4 O2- 6 c 0.7750(3) -0.7750(3) -0.2691(6) 1. 0 d

loop_
_atom_type_symbol
_atom_type_oxidation_number
B3+ 3.000
Ca2+ 2.000
La3+ 3.000
O2- -2.000
